data_2019737
loop_
_publ_author_name
'Schwehm, Carolin'
'Lewis, William'
'Blake, Alexander J.'
'Kellam, Barrie'
'Stocks, Michael J.'

_publ_section_title
;
 Preparation and structural analysis of (+-)-<i>cis</i>-ethyl
 2-sulfanylidenedecahydro-1,6-naphthyridine-6-carboxylate and
 (+-)-<i>trans</i>-ethyl
 2-oxooctahydro-1<i>H</i>-pyrrolo[3,2-<i>c</i>]pyridine-5-carboxylate
;
_journal_issue 12
_journal_name_full 'Acta Crystallographica Section C'
_journal_page_first
;
;
_journal_paper_doi 10.1107/S205322961402436X
_journal_volume 70
_journal_year 2014
_chemical_formula_moiety 'C10 H16 N2 O3'
_chemical_formula_sum 'C10 H16 N2 O3'
_chemical_formula_weight 212.25
_space_group_crystal_system monoclinic
_space_group_IT_number 14
_space_group_name_Hall '-P 2yn'
_space_group_name_H-M_alt 'P 1 21/n 1'
_symmetry_space_group_name_Hall '-P 2yn'
_symmetry_space_group_name_H-M 'P 1 21/n 1'
_atom_sites_solution_hydrogens mixed
_atom_sites_solution_primary iterative
_atom_sites_solution_secondary difmap
_audit_creation_method
;
Olex2 1.2
(compiled 2014.09.19 svn.r3010 for OlexSys, GUI svn.r4874)
;
_cell_angle_alpha 90
_cell_angle_beta 96.381(8)
_cell_angle_gamma 90
_cell_formula_units_Z 4
_cell_length_a 8.5204(6)
_cell_length_b 6.4089(4)
_cell_length_c 19.5921(16)
_cell_measurement_reflns_used 2539
_cell_measurement_temperature 120(2)
_cell_measurement_theta_max 73.6320
_cell_measurement_theta_min 4.4980
_cell_volume 1063.23(13)
_computing_cell_refinement
;
CrysAlis PRO (Agilent, 2013)
;
_computing_data_collection
;
CrysAlis PRO (Agilent, 2013)
;
_computing_data_reduction
;
CrysAlis PRO (Agilent, 2013)
;
_computing_molecular_graphics
;
OLEX2 (Dolomanov <i>et al.</i>,  2009)
;
_computing_publication_material
;
OLEX2 (Dolomanov <i>et al.</i>,  2009)
;
_computing_structure_refinement
;
SHELXL2014 (Sheldrick, 2008)
;
_computing_structure_solution
;
OLEX2.SOLVE (Bourhis <i>et al.</i>,  2014)
;
_diffrn_ambient_temperature 120(2)
_diffrn_detector_area_resol_mean 10.3271
_diffrn_measured_fraction_theta_full 0.998
_diffrn_measured_fraction_theta_max 0.976
_diffrn_measurement_device '\k-geometry diffractometer'
_diffrn_measurement_device_type 'GV1000 Atlas'
_diffrn_measurement_method '\w scans'
_diffrn_radiation_monochromator mirror
_diffrn_radiation_type CuK\a
_diffrn_radiation_wavelength 1.54184
_diffrn_reflns_av_R_equivalents 0.0398
_diffrn_reflns_limit_h_max 9
_diffrn_reflns_limit_h_min -10
_diffrn_reflns_limit_k_max 7
_diffrn_reflns_limit_k_min -7
_diffrn_reflns_limit_l_max 24
_diffrn_reflns_limit_l_min -24
_diffrn_reflns_number 6951
_diffrn_reflns_theta_full 67.684
_diffrn_reflns_theta_max 74.846
_diffrn_reflns_theta_min 4.542
_exptl_absorpt_coefficient_mu 0.815
_exptl_absorpt_correction_T_max 1.120
_exptl_absorpt_correction_T_min 0.906
_exptl_absorpt_correction_type gaussian
_exptl_absorpt_process_details
;
(CrysAlis PRO; Agilent, 2013)
;
_exptl_crystal_colour 'clear colourless'
_exptl_crystal_density_diffrn 1.326
_exptl_crystal_description plate
_exptl_crystal_F_000 456
_exptl_crystal_size_max 0.3314
_exptl_crystal_size_mid 0.1406
_exptl_crystal_size_min 0.0753
_refine_diff_density_max 0.221
_refine_diff_density_min -0.207
_refine_ls_extinction_method none
_refine_ls_goodness_of_fit_ref 1.058
_refine_ls_hydrogen_treatment mixed
_refine_ls_matrix_type full
_refine_ls_number_parameters 177
_refine_ls_number_reflns 2130
_refine_ls_number_restraints 5
_refine_ls_restrained_S_all 1.057
_refine_ls_R_factor_all 0.0583
_refine_ls_R_factor_gt 0.0479
_refine_ls_shift/su_max 0.000
_refine_ls_shift/su_mean 0.000
_refine_ls_structure_factor_coef Fsqd
_refine_ls_weighting_details 'w=1/[\s^2^(Fo^2^)+(0.0744P)^2^+0.2190P] where P=(Fo^2^+2Fc^2^)/3'
_refine_ls_weighting_scheme calc
_refine_ls_wR_factor_gt 0.1258
_refine_ls_wR_factor_ref 0.1357
_reflns_number_gt 1748
_reflns_number_total 2130
_reflns_threshold_expression I>2\s(I)
_cod_data_source_file ky3066sup1.cif
_cod_data_source_block II
_cod_original_cell_volume 1063.22(14)
_cod_database_code 2019737
_cod_database_fobs_code 2019737
_shelx_space_group_comment
;
The symmetry employed for this shelxl refinement is uniquely defined
by the following loop, which should always be used as a source of
symmetry information in preference to the above space-group names.
They are only intended as comments.
;

loop_
_space_group_symop_operation_xyz
'x, y, z'
'-x+1/2, y+1/2, -z+1/2'
'-x, -y, -z'
'x-1/2, -y-1/2, z-1/2'

loop_
_atom_site_type_symbol
_atom_site_label
_atom_site_fract_x
_atom_site_fract_y
_atom_site_fract_z
_atom_site_U_iso_or_equiv
_atom_site_adp_type
_atom_site_calc_flag
_atom_site_occupancy
_atom_site_disorder_assembly
_atom_site_disorder_group
O O12 0.34143(12) 0.79593(15) 0.33551(5) 0.0303(3) Uani d 1 . .
O O11 0.54957(13) 0.94865(16) 0.29389(6) 0.0384(3) Uani d 1 . .
N N1 0.57915(14) 0.64122(19) 0.35262(6) 0.0321(3) Uani d 1 . .
C C13 0.24599(18) 0.9710(2) 0.30787(8) 0.0353(4) Uani d 1 . .
H H13A 0.2625 0.9956 0.2593 0.042 Uiso calc 1 . .
H H13B 0.2754 1.0993 0.3344 0.042 Uiso calc 1 . .
N N9 0.87329(18) 0.1893(2) 0.45527(7) 0.0433(4) Uani d 1 . .
H H9A 0.970(2) 0.148(5) 0.457(2) 0.052 Uiso d 0.467(3) A 1
H H9B 0.863(4) 0.080(4) 0.4805(17) 0.052 Uiso d 0.533(3) A 2
C C14 0.07644(18) 0.9158(3) 0.31336(8) 0.0370(4) Uani d 1 . .
H H14A 0.0480 0.7912 0.2857 0.055 Uiso calc 1 . .
H H14B 0.0084 1.0323 0.2964 0.055 Uiso calc 1 . .
H H14C 0.0624 0.8879 0.3615 0.055 Uiso calc 1 . .
C C10 0.49508(17) 0.8054(2) 0.32461(7) 0.0295(3) Uani d 1 . .
C C3 0.6133(2) 0.3487(3) 0.43415(9) 0.0501(5) Uani d 1 . .
H H3A 0.6377 0.4562 0.4708 0.060 Uiso calc 0.467(3) A 1
H H3BA 0.6306 0.4388 0.4753 0.060 Uiso calc 0.533(3) A 2
H H3BB 0.5657 0.2160 0.4476 0.060 Uiso calc 0.533(3) A 2
C C2 0.5023(2) 0.4565(2) 0.37905(9) 0.0377(4) Uani d 1 . .
H H2A 0.4722 0.3580 0.3409 0.045 Uiso calc 1 . .
H H2B 0.4050 0.4996 0.3985 0.045 Uiso calc 1 . .
C C4 0.7670(2) 0.3061(3) 0.40715(9) 0.0473(5) Uani d 1 . .
H H4 0.7461 0.2229 0.3639 0.057 Uiso calc 1 . .
C C5 0.8442(2) 0.5074(3) 0.39061(12) 0.0569(5) Uani d 1 . .
H H5AA 0.9493 0.4788 0.3756 0.068 Uiso calc 0.467(3) A 1
H H5AB 0.8592 0.5965 0.4321 0.068 Uiso calc 0.467(3) A 1
H H5B 0.8401 0.5963 0.4323 0.068 Uiso calc 0.533(3) A 2
C C6 0.7414(2) 0.6195(3) 0.33408(10) 0.0433(4) Uani d 1 . .
O O15A 1.1508(3) 0.1817(5) 0.46728(12) 0.0447(6) Uani d 0.533(3) A 2
C C7 0.5974(5) 0.1598(5) 0.46973(17) 0.0402(9) Uani d 0.467(3) A 1
H H7A 0.5329 0.0595 0.4401 0.048 Uiso calc 0.467(3) A 1
H H7B 0.5447 0.1851 0.5115 0.048 Uiso calc 0.467(3) A 1
C C8 0.7622(5) 0.0728(6) 0.48912(16) 0.0428(9) Uani d 0.467(3) A 1
O O15 0.7973(4) -0.0716(6) 0.52967(14) 0.0532(8) Uani d 0.467(3) A 1
C C7A 1.0055(4) 0.4418(5) 0.39332(16) 0.0387(7) Uani d 0.533(3) A 2
H H7AA 1.0774 0.5568 0.4098 0.046 Uiso calc 0.533(3) A 2
H H7AB 1.0303 0.3984 0.3472 0.046 Uiso calc 0.533(3) A 2
C C8A 1.0236(4) 0.2586(5) 0.44299(14) 0.0362(7) Uani d 0.533(3) A 2
H H6A 0.736(2) 0.537(3) 0.2890(11) 0.043 Uiso d 1 . .
H H6B 0.776(2) 0.755(3) 0.3260(10) 0.043 Uiso d 1 . .

loop_
_atom_site_aniso_label
_atom_site_aniso_U_11
_atom_site_aniso_U_22
_atom_site_aniso_U_33
_atom_site_aniso_U_12
_atom_site_aniso_U_13
_atom_site_aniso_U_23
O12 0.0238(5) 0.0269(5) 0.0393(5) 0.0012(4) -0.0011(4) 0.0048(4)
O11 0.0278(6) 0.0313(6) 0.0558(7) -0.0010(4) 0.0029(5) 0.0104(5)
N1 0.0256(7) 0.0299(6) 0.0393(7) 0.0023(5) -0.0027(5) 0.0059(5)
C13 0.0268(8) 0.0293(7) 0.0484(8) 0.0042(6) -0.0018(6) 0.0073(6)
N9 0.0427(9) 0.0477(8) 0.0378(7) 0.0196(6) -0.0024(6) 0.0089(6)
C14 0.0265(8) 0.0397(8) 0.0435(8) 0.0021(6) -0.0017(6) -0.0012(6)
C10 0.0256(7) 0.0278(7) 0.0334(7) -0.0013(5) -0.0040(5) -0.0009(5)
C3 0.0605(12) 0.0471(10) 0.0407(9) 0.0213(8) -0.0031(8) 0.0080(7)
C2 0.0340(8) 0.0344(8) 0.0437(8) 0.0015(6) -0.0008(6) 0.0099(6)
C4 0.0507(11) 0.0418(9) 0.0454(9) 0.0178(8) -0.0120(8) 0.0035(7)
C5 0.0413(11) 0.0453(10) 0.0775(14) 0.0097(8) -0.0229(9) 0.0030(9)
C6 0.0269(8) 0.0411(9) 0.0613(11) 0.0055(7) 0.0016(7) 0.0126(8)
O15A 0.0391(14) 0.0505(16) 0.0423(12) 0.0169(11) -0.0059(10) 0.0069(10)
C7 0.048(2) 0.0383(17) 0.0321(15) 0.0117(15) -0.0030(14) 0.0042(13)
C8 0.052(2) 0.0459(19) 0.0278(15) 0.0212(17) -0.0084(14) -0.0001(13)
O15 0.062(2) 0.0534(19) 0.0417(14) 0.0265(16) -0.0050(13) 0.0092(13)
C7A 0.0272(15) 0.0395(15) 0.0472(16) 0.0072(11) -0.0050(12) 0.0058(12)
C8A 0.0356(16) 0.0384(15) 0.0331(13) 0.0111(12) -0.0026(11) 0.0006(12)

loop_
_atom_type_symbol
_atom_type_description
_atom_type_scat_dispersion_real
_atom_type_scat_dispersion_imag
_atom_type_scat_source
C C 0.0181 0.0091 'International Tables Vol C Tables 4.2.6.8 and 6.1.1.4'
H H 0.0000 0.0000 'International Tables Vol C Tables 4.2.6.8 and 6.1.1.4'
N N 0.0311 0.0180 'International Tables Vol C Tables 4.2.6.8 and 6.1.1.4'
O O 0.0492 0.0322 'International Tables Vol C Tables 4.2.6.8 and 6.1.1.4'

loop_
_exptl_crystal_face_index_h
_exptl_crystal_face_index_k
_exptl_crystal_face_index_l
_exptl_crystal_face_perp_dist
-1 -4 3 0.1600
5 0 -3 0.0451
2 4 -3 0.1214
-1 0 -12 0.0394
-2 1 12 0.0602
0 0 13 0.0362
3 -1 -11 0.0617
-3 -3 -5 0.1042
5 -1 -2 0.0643
-5 0 0 0.0880
-5 -1 6 0.0938
4 0 8 0.0269

loop_
_geom_angle_atom_site_label_1
_geom_angle_atom_site_label_2
_geom_angle_atom_site_label_3
_geom_angle
C10 O12 C13 114.69(11)
C10 N1 C2 122.06(12)
C10 N1 C6 116.22(12)
C2 N1 C6 118.40(12)
O12 C13 H13A 110.3
O12 C13 H13B 110.3
O12 C13 C14 107.08(12)
H13A C13 H13B 108.6
C14 C13 H13A 110.3
C14 C13 H13B 110.3
C4 N9 H9A 136(2)
C4 N9 H9B 134(2)
C8 N9 H9A 120(2)
C8 N9 C4 100.08(19)
C8A N9 H9B 120(2)
C8A N9 C4 104.05(17)
C13 C14 H14A 109.5
C13 C14 H14B 109.5
C13 C14 H14C 109.5
H14A C14 H14B 109.5
H14A C14 H14C 109.5
H14B C14 H14C 109.5
O12 C10 N1 112.27(12)
O11 C10 O12 122.80(13)
O11 C10 N1 124.92(14)
H3BA C3 H3BB 108.2
C2 C3 H3A 105.1
C2 C3 H3BA 109.8
C2 C3 H3BB 109.8
C4 C3 H3A 105.1
C4 C3 H3BA 109.8
C4 C3 H3BB 109.8
C4 C3 C2 109.44(14)
C7 C3 H3A 105.1
C7 C3 C2 130.9(2)
C7 C3 C4 98.9(2)
N1 C2 C3 110.44(14)
N1 C2 H2A 109.6
N1 C2 H2B 109.6
C3 C2 H2A 109.6
C3 C2 H2B 109.6
H2A C2 H2B 108.1
N9 C4 C3 112.06(15)
N9 C4 H4 108.5
N9 C4 C5 109.21(16)
C3 C4 H4 108.5
C3 C4 C5 110.04(16)
C5 C4 H4 108.5
C4 C5 H5AA 109.8
C4 C5 H5AB 109.8
C4 C5 H5B 104.9
C4 C5 C6 109.51(16)
H5AA C5 H5AB 108.2
C6 C5 H5AA 109.8
C6 C5 H5AB 109.8
C6 C5 H5B 104.9
C7A C5 C4 100.46(18)
C7A C5 H5B 104.9
C7A C5 C6 129.8(2)
N1 C6 C5 110.28(16)
N1 C6 H6A 108.1(11)
N1 C6 H6B 106.2(12)
C5 C6 H6A 110.5(11)
C5 C6 H6B 113.3(13)
H6A C6 H6B 108.2(16)
C3 C7 H7A 110.2
C3 C7 H7B 110.2
C3 C7 C8 107.6(3)
H7A C7 H7B 108.5
C8 C7 H7A 110.2
C8 C7 H7B 110.2
N9 C8 C7 109.5(3)
O15 C8 N9 124.5(4)
O15 C8 C7 126.0(4)
C5 C7A H7AA 110.5
C5 C7A H7AB 110.5
C5 C7A C8A 106.2(2)
H7AA C7A H7AB 108.7
C8A C7A H7AA 110.5
C8A C7A H7AB 110.5
N9 C8A C7A 108.9(2)
O15A C8A N9 125.9(3)
O15A C8A C7A 125.2(3)

loop_
_geom_bond_atom_site_label_1
_geom_bond_atom_site_label_2
_geom_bond_distance
O12 C13 1.4547(17)
O12 C10 1.3510(18)
O11 C10 1.2176(18)
N1 C10 1.3545(18)
N1 C2 1.4744(19)
N1 C6 1.474(2)
C13 H13A 0.9900
C13 H13B 0.9900
C13 C14 1.503(2)
N9 H9A 0.867(15)
N9 H9B 0.869(15)
N9 C4 1.442(2)
N9 C8 1.426(5)
N9 C8A 1.401(4)
C14 H14A 0.9800
C14 H14B 0.9800
C14 H14C 0.9800
C3 H3A 1.0000
C3 H3BA 0.9900
C3 H3BB 0.9900
C3 C2 1.519(2)
C3 C4 1.492(3)
C3 C7 1.411(4)
C2 H2A 0.9900
C2 H2B 0.9900
C4 H4 1.0000
C4 C5 1.500(3)
C5 H5AA 0.9900
C5 H5AB 0.9900
C5 H5B 1.0000
C5 C6 1.515(2)
C5 C7A 1.432(4)
C6 H6A 1.03(2)
C6 H6B 0.93(2)
O15A C8A 1.237(4)
C7 H7A 0.9900
C7 H7B 0.9900
C7 C8 1.519(5)
C8 O15 1.234(5)
C7A H7AA 0.9900
C7A H7AB 0.9900
C7A C8A 1.522(4)

loop_
_geom_hbond_atom_site_label_D
_geom_hbond_atom_site_label_H
_geom_hbond_atom_site_label_A
_geom_hbond_site_symmetry_A
_geom_hbond_distance_DH
_geom_hbond_distance_HA
_geom_hbond_distance_DA
_geom_hbond_angle_DHA
N9 H9A O15 3_756 0.867(15) 2.026(16) 2.889(4) 174(4)
N9 H9B O15A 3_756 0.869(15) 1.973(16) 2.841(3) 176(3)

loop_
_geom_torsion_atom_site_label_1
_geom_torsion_atom_site_label_2
_geom_torsion_atom_site_label_3
_geom_torsion_atom_site_label_4
_geom_torsion
C13 O12 C10 O11 -0.2(2)
C13 O12 C10 N1 178.67(12)
N9 C4 C5 C6 173.55(16)
N9 C4 C5 C7A 34.4(2)
C10 O12 C13 C14 170.01(12)
C10 N1 C2 C3 -154.18(14)
C10 N1 C6 C5 152.80(15)
C3 C4 C5 C6 -63.0(2)
C3 C4 C5 C7A 157.79(19)
C3 C7 C8 N9 -9.9(3)
C3 C7 C8 O15 167.7(3)
C2 N1 C10 O12 11.40(19)
C2 N1 C10 O11 -169.72(15)
C2 N1 C6 C5 -47.3(2)
C2 C3 C4 N9 -175.51(15)
C2 C3 C4 C5 62.8(2)
C2 C3 C7 C8 151.2(2)
C4 N9 C8 C7 -11.8(3)
C4 N9 C8 O15 170.5(3)
C4 N9 C8A O15A -170.9(3)
C4 N9 C8A C7A 7.8(3)
C4 C3 C2 N1 -52.7(2)
C4 C3 C7 C8 25.7(3)
C4 C5 C6 N1 52.9(2)
C4 C5 C7A C8A -27.7(3)
C5 C7A C8A N9 13.7(3)
C5 C7A C8A O15A -167.6(3)
C6 N1 C10 O12 170.47(13)
C6 N1 C10 O11 -10.6(2)
C6 N1 C2 C3 47.2(2)
C6 C5 C7A C8A -154.3(2)
C7 C3 C2 N1 -174.2(2)
C7 C3 C4 N9 -36.2(2)
C7 C3 C4 C5 -158.0(2)
C8 N9 C4 C3 30.1(2)
C8 N9 C4 C5 152.3(2)
C7A C5 C6 N1 176.0(2)
C8A N9 C4 C3 -148.57(19)
C8A N9 C4 C5 -26.4(2)
